data_7014616
loop_
_publ_author_name
'Willans, Charlotte E.'
'French, Sara'
'Anderson, Kirsty M.'
'Barbour, Leonard J.'
'Gertenbach, Jan-Andr\'e'
'Lloyd, Gareth O.'
'Dyer, Robert J.'
'Junk, Peter C.'
'Steed, Jonathan W.'

_publ_section_title
;
 Tripodal imidazole frameworks: Reversible vapour sorption both with
 and without significant structural changes.
;
_journal_issue 3
_journal_name_full 'Dalton transactions (Cambridge, England : 2003)'
_journal_page_first 573
_journal_page_last 582
_journal_paper_doi 10.1039/c0dt01011a
_journal_volume 40
_journal_year 2011
_chemical_formula_moiety 'C48 H60 Cl6 Co3 N12'
_chemical_formula_sum 'C48 H60 Cl6 Co3 N12'
_chemical_formula_weight 1194.57
_chemical_name_systematic
;
?
;
_space_group_IT_number 46
_symmetry_cell_setting orthorhombic
_symmetry_space_group_name_Hall 'I 2 -2a'
_symmetry_space_group_name_H-M 'I m a 2'
_atom_sites_solution_hydrogens geom
_atom_sites_solution_primary direct
_atom_sites_solution_secondary difmap
_audit_creation_method SHELXL-97
_cell_angle_alpha 90.00
_cell_angle_beta 90.00
_cell_angle_gamma 90.00
_cell_formula_units_Z 4
_cell_length_a 40.1816(8)
_cell_length_b 15.0535(3)
_cell_length_c 11.1487(2)
_cell_measurement_reflns_used 5717
_cell_measurement_temperature 120(2)
_cell_measurement_theta_max 29.583
_cell_measurement_theta_min 2.275
_cell_volume 6743.6(2)
_computing_cell_refinement Saint
_computing_data_collection Smart
_computing_data_reduction Saint
_computing_molecular_graphics Xseed
_computing_publication_material Xseed
_computing_structure_refinement 'SHELXL-97 (Sheldrick, 1997)'
_computing_structure_solution 'SHELXS-97 (Sheldrick, 1990)'
_diffrn_ambient_temperature 120(2)
_diffrn_measured_fraction_theta_full 0.995
_diffrn_measured_fraction_theta_max 0.995
_diffrn_measurement_device_type Smart-6K
_diffrn_radiation_monochromator graphite
_diffrn_radiation_source 'fine-focus sealed tube'
_diffrn_radiation_type MoK\a
_diffrn_radiation_wavelength 0.71073
_diffrn_reflns_av_R_equivalents 0.0469
_diffrn_reflns_av_sigmaI/netI 0.0607
_diffrn_reflns_limit_h_max 57
_diffrn_reflns_limit_h_min -54
_diffrn_reflns_limit_k_max 21
_diffrn_reflns_limit_k_min -21
_diffrn_reflns_limit_l_max 15
_diffrn_reflns_limit_l_min -15
_diffrn_reflns_number 31768
_diffrn_reflns_theta_full 30.52
_diffrn_reflns_theta_max 30.52
_diffrn_reflns_theta_min 2.04
_diffrn_standards_number 0
_exptl_absorpt_coefficient_mu 1.004
_exptl_absorpt_correction_T_max 0.9610
_exptl_absorpt_correction_T_min 0.6642
_exptl_absorpt_correction_type multi-scan
_exptl_absorpt_process_details SADABS
_exptl_crystal_colour Blue
_exptl_crystal_density_diffrn 1.177
_exptl_crystal_density_method 'not measured'
_exptl_crystal_description Needle
_exptl_crystal_F_000 2577
_exptl_crystal_size_max 0.14
_exptl_crystal_size_mid 0.05
_exptl_crystal_size_min 0.04
_platon_squeeze_details
;
;
_refine_diff_density_max 0.630
_refine_diff_density_min -0.330
_refine_diff_density_rms 0.057
_refine_ls_abs_structure_details 'Flack H D (1983), Acta Cryst. A39, 876-881'
_refine_ls_abs_structure_Flack -0.014(10)
_refine_ls_extinction_method none
_refine_ls_goodness_of_fit_ref 0.817
_refine_ls_hydrogen_treatment constr
_refine_ls_matrix_type full
_refine_ls_number_parameters 316
_refine_ls_number_reflns 10335
_refine_ls_number_restraints 1
_refine_ls_restrained_S_all 0.817
_refine_ls_R_factor_all 0.0445
_refine_ls_R_factor_gt 0.0352
_refine_ls_shift/su_max 0.003
_refine_ls_shift/su_mean 0.000
_refine_ls_structure_factor_coef Fsqd
_refine_ls_weighting_details 'calc w=1/[\s^2^(Fo^2^)+(0.0670P)^2^+0.0000P] where P=(Fo^2^+2Fc^2^)/3'
_refine_ls_weighting_scheme calc
_refine_ls_wR_factor_gt 0.0871
_refine_ls_wR_factor_ref 0.0923
_reflns_number_gt 8584
_reflns_number_total 10335
_reflns_threshold_expression >2sigma(I)
_cod_data_source_file C0DT01011A.TXT
_cod_data_source_block z:\xraydata\sarafr~1\08srv4~1\work\422s
_cod_depositor_comments
;
The following automatic conversions were performed:
'_symmetry_cell_setting' value 'Orthorhombic' changed to 'orthorhombic'
according to '/home/saulius/struct/CIF-dictionaries/cif_core.dic'
dictionary named 'cif_core.dic' version 2.4.1 from 2010-06-29.

Automatic conversion script
Id: cif_fix_enum 1555 2011-01-17 13:19:09Z saulius 
;
_cod_original_sg_symbol_H-M Ima2
_cod_database_code 7014616

loop_
_symmetry_equiv_pos_as_xyz
'x, y, z'
'-x, -y, z'
'-x+1/2, y, z'
'x+1/2, -y, z'
'x+1/2, y+1/2, z+1/2'
'-x+1/2, -y+1/2, z+1/2'
'-x+1, y+1/2, z+1/2'
'x+1, -y+1/2, z+1/2'

loop_
_atom_site_label
_atom_site_type_symbol
_atom_site_fract_x
_atom_site_fract_y
_atom_site_fract_z
_atom_site_U_iso_or_equiv
_atom_site_adp_type
_atom_site_occupancy
_atom_site_symmetry_multiplicity
_atom_site_calc_flag
_atom_site_refinement_flags
_atom_site_disorder_assembly
_atom_site_disorder_group
Co1 Co 0.941728(7) 0.628353(16) 0.37357(3) 0.01809(6) Uani 1 1 d . . .
Co2 Co 1.2500 0.69094(3) 0.41253(4) 0.02320(9) Uani 1 2 d S . .
Cl3 Cl 0.957997(14) 0.58290(4) 0.55712(5) 0.02697(11) Uani 1 1 d . . .
Cl4 Cl 1.2500 0.83802(6) 0.44948(8) 0.02848(16) Uani 1 2 d S . .
Cl5 Cl 0.903547(15) 0.54407(4) 0.28255(6) 0.03055(12) Uani 1 1 d . . .
Cl6 Cl 1.2500 0.60438(6) 0.57491(7) 0.03257(17) Uani 1 2 d S . .
C2 C 1.09878(5) 0.55533(12) -0.10152(17) 0.0186(4) Uani 1 1 d . . .
N3 N 1.17654(4) 0.67499(12) 0.15458(16) 0.0204(3) Uani 1 1 d . . .
N5 N 1.09074(5) 0.39141(10) -0.12140(17) 0.0208(3) Uani 1 1 d . . .
N6 N 1.07585(5) 0.25167(12) -0.09808(17) 0.0242(4) Uani 1 1 d . . .
N7 N 0.98476(4) 0.64159(11) 0.27987(17) 0.0203(3) Uani 1 1 d . . .
C8 C 1.03887(5) 0.71954(13) 0.04217(19) 0.0191(4) Uani 1 1 d . . .
H8A H 1.0437 0.7824 0.0616 0.023 Uiso 1 1 calc R . .
H8B H 1.0231 0.7185 -0.0260 0.023 Uiso 1 1 calc R . .
C9 C 1.12998(5) 0.58800(13) -0.06484(19) 0.0192(4) Uani 1 1 d . . .
C10 C 1.09727(6) 0.47546(13) -0.18494(19) 0.0211(4) Uani 1 1 d . . .
H10A H 1.0795 0.4853 -0.2451 0.025 Uiso 1 1 calc R . .
H10B H 1.1187 0.4705 -0.2285 0.025 Uiso 1 1 calc R . .
C12 C 1.09299(7) 0.27902(15) 0.0026(2) 0.0297(5) Uani 1 1 d . . .
H12 H 1.0977 0.2432 0.0707 0.036 Uiso 1 1 calc R . .
C13 C 1.03592(5) 0.56159(13) -0.10546(19) 0.0208(4) Uani 1 1 d . . .
H13A H 1.0193 0.5725 -0.0416 0.025 Uiso 1 1 calc R . .
H13B H 1.0376 0.4966 -0.1175 0.025 Uiso 1 1 calc R . .
C14 C 1.16172(5) 0.54047(14) -0.0999(2) 0.0227(4) Uani 1 1 d . . .
H14A H 1.1572 0.4759 -0.1041 0.027 Uiso 1 1 calc R . .
H14B H 1.1786 0.5502 -0.0366 0.027 Uiso 1 1 calc R . .
N15 N 1.02318(5) 0.67661(11) 0.14717(16) 0.0196(3) Uani 1 1 d . . .
C16 C 1.20382(5) 0.70731(14) 0.2075(2) 0.0218(4) Uani 1 1 d . . .
H16 H 1.2170 0.7543 0.1762 0.026 Uiso 1 1 calc R . .
C17 C 1.10352(6) 0.79259(14) 0.1161(2) 0.0225(4) Uani 1 1 d . . .
H17A H 1.1242 0.7915 0.1646 0.027 Uiso 1 1 calc R . .
H17B H 1.0844 0.7943 0.1719 0.027 Uiso 1 1 calc R . .
C18 C 1.06933(5) 0.59703(13) -0.06543(19) 0.0188(4) Uani 1 1 d . . .
C19 C 1.01523(6) 0.61073(14) 0.3198(2) 0.0223(4) Uani 1 1 d . . .
H19 H 1.0189 0.5795 0.3927 0.027 Uiso 1 1 calc R . .
C20 C 1.07076(5) 0.67398(13) 0.00548(18) 0.0187(4) Uani 1 1 d . . .
C21 C 1.16453(5) 0.70574(14) 0.0364(2) 0.0210(4) Uani 1 1 d . . .
H21A H 1.1811 0.6894 -0.0257 0.025 Uiso 1 1 calc R . .
H21B H 1.1627 0.7713 0.0374 0.025 Uiso 1 1 calc R . .
C22 C 0.99071(5) 0.68105(14) 0.1749(2) 0.0217(4) Uani 1 1 d . . .
H22 H 0.9742 0.7085 0.1264 0.026 Uiso 1 1 calc R . .
C23 C 1.13106(5) 0.66620(13) 0.00320(19) 0.0191(4) Uani 1 1 d . . .
C24 C 1.17604(6) 0.57124(18) -0.2205(2) 0.0312(5) Uani 1 1 d . . .
H24A H 1.1961 0.5368 -0.2390 0.047 Uiso 1 1 calc R . .
H24B H 1.1817 0.6345 -0.2158 0.047 Uiso 1 1 calc R . .
H24C H 1.1595 0.5621 -0.2838 0.047 Uiso 1 1 calc R . .
C25 C 1.03912(6) 0.63201(14) 0.2385(2) 0.0232(4) Uani 1 1 d . . .
H25 H 1.0622 0.6188 0.2436 0.028 Uiso 1 1 calc R . .
C26 C 1.10162(5) 0.70932(13) 0.04086(19) 0.0192(4) Uani 1 1 d . . .
N27 N 1.21005(5) 0.66521(13) 0.30951(17) 0.0243(4) Uani 1 1 d . . .
C28 C 1.10325(6) 0.87623(15) 0.0377(2) 0.0289(5) Uani 1 1 d . . .
H28A H 1.1047 0.9290 0.0889 0.043 Uiso 1 1 calc R . .
H28B H 1.0826 0.8782 -0.0089 0.043 Uiso 1 1 calc R . .
H28C H 1.1223 0.8749 -0.0171 0.043 Uiso 1 1 calc R . .
C29 C 1.07492(5) 0.32143(13) -0.1708(2) 0.0210(4) Uani 1 1 d . . .
H29 H 1.0645 0.3220 -0.2474 0.025 Uiso 1 1 calc R . .
C30 C 1.02395(6) 0.60499(16) -0.2221(2) 0.0268(4) Uani 1 1 d . . .
H30A H 1.0028 0.5783 -0.2465 0.040 Uiso 1 1 calc R . .
H30B H 1.0406 0.5956 -0.2852 0.040 Uiso 1 1 calc R . .
H30C H 1.0209 0.6689 -0.2092 0.040 Uiso 1 1 calc R . .
C31 C 1.10221(7) 0.36580(16) -0.0110(2) 0.0298(5) Uani 1 1 d . . .
H31 H 1.1142 0.4012 0.0448 0.036 Uiso 1 1 calc R . .
C32 C 1.18531(6) 0.60209(17) 0.3208(2) 0.0312(5) Uani 1 1 d . . .
H32 H 1.1832 0.5611 0.3851 0.037 Uiso 1 1 calc R . .
C33 C 1.16449(6) 0.60794(17) 0.2255(2) 0.0296(5) Uani 1 1 d . . .
H33 H 1.1453 0.5726 0.2108 0.036 Uiso 1 1 calc R . .

loop_
_atom_site_aniso_label
_atom_site_aniso_U_11
_atom_site_aniso_U_22
_atom_site_aniso_U_33
_atom_site_aniso_U_23
_atom_site_aniso_U_13
_atom_site_aniso_U_12
Co1 0.01968(12) 0.01681(11) 0.01778(12) 0.00068(11) 0.00125(12) -0.00027(9)
Co2 0.01623(18) 0.0360(2) 0.01741(18) -0.00019(16) 0.000 0.000
Cl3 0.0301(3) 0.0327(3) 0.0181(2) 0.0036(2) -0.0001(2) 0.0023(2)
Cl4 0.0205(3) 0.0328(4) 0.0321(4) 0.0030(3) 0.000 0.000
Cl5 0.0303(3) 0.0269(2) 0.0344(3) -0.0019(2) -0.0064(2) -0.0060(2)
Cl6 0.0372(4) 0.0367(4) 0.0238(4) 0.0039(3) 0.000 0.000
C2 0.0228(9) 0.0173(8) 0.0158(9) 0.0008(7) 0.0000(7) -0.0029(7)
N3 0.0172(8) 0.0244(8) 0.0196(8) 0.0009(7) -0.0013(7) -0.0024(7)
N5 0.0269(8) 0.0184(7) 0.0171(8) -0.0015(7) 0.0001(8) -0.0022(6)
N6 0.0291(9) 0.0213(8) 0.0221(9) 0.0002(7) -0.0024(8) -0.0011(7)
N7 0.0185(8) 0.0206(8) 0.0217(8) 0.0014(7) 0.0026(7) 0.0008(6)
C8 0.0183(9) 0.0197(8) 0.0192(9) 0.0017(7) 0.0017(8) 0.0010(7)
C9 0.0168(9) 0.0212(9) 0.0197(10) 0.0039(7) 0.0016(8) -0.0001(7)
C10 0.0262(10) 0.0184(9) 0.0187(9) -0.0011(7) -0.0004(8) -0.0023(8)
C12 0.0395(13) 0.0272(11) 0.0224(11) 0.0063(9) -0.0061(10) -0.0103(10)
C13 0.0168(9) 0.0219(9) 0.0238(11) 0.0009(7) -0.0019(8) -0.0047(7)
C14 0.0195(9) 0.0245(9) 0.0240(11) -0.0009(8) 0.0007(8) 0.0022(7)
N15 0.0191(8) 0.0226(8) 0.0170(8) 0.0009(7) 0.0003(7) -0.0001(6)
C16 0.0174(10) 0.0261(10) 0.0220(10) -0.0015(8) -0.0018(8) -0.0042(8)
C17 0.0215(10) 0.0240(10) 0.0221(10) -0.0045(8) -0.0014(8) -0.0005(8)
C18 0.0168(9) 0.0197(9) 0.0200(9) 0.0032(7) -0.0013(8) -0.0042(7)
C19 0.0255(10) 0.0216(9) 0.0197(9) 0.0021(8) -0.0008(9) 0.0016(8)
C20 0.0172(9) 0.0201(9) 0.0188(9) 0.0023(7) 0.0001(8) 0.0003(7)
C21 0.0159(9) 0.0260(10) 0.0209(10) 0.0030(8) -0.0016(8) -0.0019(7)
C22 0.0180(9) 0.0252(10) 0.0219(10) 0.0013(8) -0.0017(8) 0.0014(8)
C23 0.0162(9) 0.0210(9) 0.0201(9) 0.0012(8) -0.0021(8) -0.0027(7)
C24 0.0261(12) 0.0403(13) 0.0271(11) -0.0023(10) 0.0053(10) 0.0001(10)
C25 0.0214(10) 0.0238(10) 0.0242(10) 0.0037(8) -0.0033(9) 0.0024(8)
C26 0.0193(9) 0.0196(9) 0.0185(9) 0.0021(7) 0.0012(8) -0.0002(7)
N27 0.0191(9) 0.0333(10) 0.0206(9) -0.0004(7) -0.0023(7) -0.0001(7)
C28 0.0311(12) 0.0238(10) 0.0319(12) -0.0034(9) 0.0010(10) -0.0001(8)
C29 0.0240(10) 0.0197(9) 0.0194(9) -0.0021(7) -0.0038(8) -0.0038(7)
C30 0.0251(11) 0.0303(11) 0.0249(10) 0.0001(9) -0.0040(9) -0.0046(9)
C31 0.0390(13) 0.0300(11) 0.0205(10) 0.0017(9) -0.0073(10) -0.0092(9)
C32 0.0279(12) 0.0388(12) 0.0270(11) 0.0099(10) -0.0007(10) -0.0072(10)
C33 0.0229(11) 0.0364(12) 0.0296(12) 0.0052(10) -0.0024(10) -0.0105(9)

loop_
_atom_type_symbol
_atom_type_description
_atom_type_scat_dispersion_real
_atom_type_scat_dispersion_imag
_atom_type_scat_source
C C 0.0033 0.0016 'International Tables Vol C Tables 4.2.6.8 and 6.1.1.4'
H H 0.0000 0.0000 'International Tables Vol C Tables 4.2.6.8 and 6.1.1.4'
N N 0.0061 0.0033 'International Tables Vol C Tables 4.2.6.8 and 6.1.1.4'
Cl Cl 0.1484 0.1585 'International Tables Vol C Tables 4.2.6.8 and 6.1.1.4'
Co Co 0.3494 0.9721 'International Tables Vol C Tables 4.2.6.8 and 6.1.1.4'

loop_
_geom_angle_atom_site_label_1
_geom_angle_atom_site_label_2
_geom_angle_atom_site_label_3
_geom_angle
_geom_angle_site_symmetry_1
_geom_angle_site_symmetry_3
_geom_angle_publ_flag
N6 Co1 N7 106.82(7) 7_655 . ?
N6 Co1 Cl5 110.75(6) 7_655 . ?
N7 Co1 Cl5 114.01(6) . . ?
N6 Co1 Cl3 103.84(6) 7_655 . ?
N7 Co1 Cl3 104.47(6) . . ?
Cl5 Co1 Cl3 116.04(2) . . ?
N27 Co2 N27 105.89(11) . 3_755 ?
N27 Co2 Cl6 110.54(6) . . ?
N27 Co2 Cl6 110.54(6) 3_755 . ?
N27 Co2 Cl4 107.09(6) . . ?
N27 Co2 Cl4 107.09(6) 3_755 . ?
Cl6 Co2 Cl4 115.20(4) . . ?
C18 C2 C9 120.87(18) . . ?
C18 C2 C10 119.78(18) . . ?
C9 C2 C10 119.32(19) . . ?
C16 N3 C33 107.63(19) . . ?
C16 N3 C21 123.20(18) . . ?
C33 N3 C21 129.04(19) . . ?
C29 N5 C31 107.82(18) . . ?
C29 N5 C10 123.94(19) . . ?
C31 N5 C10 127.87(18) . . ?
C29 N6 C12 105.97(18) . . ?
C29 N6 Co1 128.63(15) . 7_644 ?
C12 N6 Co1 125.35(15) . 7_644 ?
C22 N7 C19 105.85(18) . . ?
C22 N7 Co1 130.38(15) . . ?
C19 N7 Co1 123.74(15) . . ?
N15 C8 C20 112.20(16) . . ?
N15 C8 H8A 109.2 . . ?
C20 C8 H8A 109.2 . . ?
N15 C8 H8B 109.2 . . ?
C20 C8 H8B 109.2 . . ?
H8A C8 H8B 107.9 . . ?
C23 C9 C2 118.59(18) . . ?
C23 C9 C14 120.72(18) . . ?
C2 C9 C14 120.68(18) . . ?
N5 C10 C2 113.07(17) . . ?
N5 C10 H10A 109.0 . . ?
C2 C10 H10A 109.0 . . ?
N5 C10 H10B 109.0 . . ?
C2 C10 H10B 109.0 . . ?
H10A C10 H10B 107.8 . . ?
C31 C12 N6 109.3(2) . . ?
C31 C12 H12 125.4 . . ?
N6 C12 H12 125.4 . . ?
C18 C13 C30 112.25(17) . . ?
C18 C13 H13A 109.2 . . ?
C30 C13 H13A 109.2 . . ?
C18 C13 H13B 109.2 . . ?
C30 C13 H13B 109.2 . . ?
H13A C13 H13B 107.9 . . ?
C9 C14 C24 113.55(18) . . ?
C9 C14 H14A 108.9 . . ?
C24 C14 H14A 108.9 . . ?
C9 C14 H14B 108.9 . . ?
C24 C14 H14B 108.9 . . ?
H14A C14 H14B 107.7 . . ?
C22 N15 C25 107.81(18) . . ?
C22 N15 C8 125.11(18) . . ?
C25 N15 C8 126.87(18) . . ?
N27 C16 N3 111.07(19) . . ?
N27 C16 H16 124.5 . . ?
N3 C16 H16 124.5 . . ?
C26 C17 C28 111.36(18) . . ?
C26 C17 H17A 109.4 . . ?
C28 C17 H17A 109.4 . . ?
C26 C17 H17B 109.4 . . ?
C28 C17 H17B 109.4 . . ?
H17A C17 H17B 108.0 . . ?
C2 C18 C20 119.85(18) . . ?
C2 C18 C13 120.53(18) . . ?
C20 C18 C13 119.59(19) . . ?
C25 C19 N7 109.36(19) . . ?
C25 C19 H19 125.3 . . ?
N7 C19 H19 125.3 . . ?
C18 C20 C26 120.43(19) . . ?
C18 C20 C8 119.52(18) . . ?
C26 C20 C8 120.05(18) . . ?
N3 C21 C23 112.60(17) . . ?
N3 C21 H21A 109.1 . . ?
C23 C21 H21A 109.1 . . ?
N3 C21 H21B 109.1 . . ?
C23 C21 H21B 109.1 . . ?
H21A C21 H21B 107.8 . . ?
N7 C22 N15 110.74(19) . . ?
N7 C22 H22 124.6 . . ?
N15 C22 H22 124.6 . . ?
C9 C23 C26 121.40(18) . . ?
C9 C23 C21 119.29(18) . . ?
C26 C23 C21 119.31(18) . . ?
C14 C24 H24A 109.5 . . ?
C14 C24 H24B 109.5 . . ?
H24A C24 H24B 109.5 . . ?
C14 C24 H24C 109.5 . . ?
H24A C24 H24C 109.5 . . ?
H24B C24 H24C 109.5 . . ?
C19 C25 N15 106.25(19) . . ?
C19 C25 H25 126.9 . . ?
N15 C25 H25 126.9 . . ?
C20 C26 C23 118.76(18) . . ?
C20 C26 C17 120.98(19) . . ?
C23 C26 C17 120.26(19) . . ?
C16 N27 C32 105.72(19) . . ?
C16 N27 Co2 123.25(16) . . ?
C32 N27 Co2 130.94(16) . . ?
C17 C28 H28A 109.5 . . ?
C17 C28 H28B 109.5 . . ?
H28A C28 H28B 109.5 . . ?
C17 C28 H28C 109.5 . . ?
H28A C28 H28C 109.5 . . ?
H28B C28 H28C 109.5 . . ?
N6 C29 N5 110.80(19) . . ?
N6 C29 H29 124.6 . . ?
N5 C29 H29 124.6 . . ?
C13 C30 H30A 109.5 . . ?
C13 C30 H30B 109.5 . . ?
H30A C30 H30B 109.5 . . ?
C13 C30 H30C 109.5 . . ?
H30A C30 H30C 109.5 . . ?
H30B C30 H30C 109.5 . . ?
C12 C31 N5 106.1(2) . . ?
C12 C31 H31 126.9 . . ?
N5 C31 H31 126.9 . . ?
C33 C32 N27 109.2(2) . . ?
C33 C32 H32 125.4 . . ?
N27 C32 H32 125.4 . . ?
C32 C33 N3 106.4(2) . . ?
C32 C33 H33 126.8 . . ?
N3 C33 H33 126.8 . . ?

loop_
_geom_bond_atom_site_label_1
_geom_bond_atom_site_label_2
_geom_bond_distance
_geom_bond_site_symmetry_2
_geom_bond_publ_flag
Co1 N6 2.0112(18) 7_655 ?
Co1 N7 2.0298(18) . ?
Co1 Cl5 2.2345(6) . ?
Co1 Cl3 2.2546(6) . ?
Co2 N27 2.0115(19) . ?
Co2 N27 2.0115(19) 3_755 ?
Co2 Cl6 2.2305(9) . ?
Co2 Cl4 2.2519(10) . ?
C2 C18 1.399(3) . ?
C2 C9 1.407(3) . ?
C2 C10 1.521(3) . ?
N3 C16 1.337(3) . ?
N3 C33 1.371(3) . ?
N3 C21 1.478(3) . ?
N5 C29 1.348(3) . ?
N5 C31 1.370(3) . ?
N5 C10 1.474(3) . ?
N6 C29 1.327(3) . ?
N6 C12 1.380(3) . ?
N6 Co1 2.0112(18) 7_644 ?
N7 C22 1.334(3) . ?
N7 C19 1.383(3) . ?
C8 N15 1.478(3) . ?
C8 C20 1.510(3) . ?
C8 H8A 0.9900 . ?
C8 H8B 0.9900 . ?
C9 C23 1.401(3) . ?
C9 C14 1.514(3) . ?
C10 H10A 0.9900 . ?
C10 H10B 0.9900 . ?
C12 C31 1.366(3) . ?
C12 H12 0.9500 . ?
C13 C18 1.512(3) . ?
C13 C30 1.532(3) . ?
C13 H13A 0.9900 . ?
C13 H13B 0.9900 . ?
C14 C24 1.534(3) . ?
C14 H14A 0.9900 . ?
C14 H14B 0.9900 . ?
N15 C22 1.343(3) . ?
N15 C25 1.377(3) . ?
C16 N27 1.325(3) . ?
C16 H16 0.9500 . ?
C17 C26 1.511(3) . ?
C17 C28 1.533(3) . ?
C17 H17A 0.9900 . ?
C17 H17B 0.9900 . ?
C18 C20 1.404(3) . ?
C19 C25 1.358(3) . ?
C19 H19 0.9500 . ?
C20 C26 1.406(3) . ?
C21 C23 1.517(3) . ?
C21 H21A 0.9900 . ?
C21 H21B 0.9900 . ?
C22 H22 0.9500 . ?
C23 C26 1.413(3) . ?
C24 H24A 0.9800 . ?
C24 H24B 0.9800 . ?
C24 H24C 0.9800 . ?
C25 H25 0.9500 . ?
N27 C32 1.381(3) . ?
C28 H28A 0.9800 . ?
C28 H28B 0.9800 . ?
C28 H28C 0.9800 . ?
C29 H29 0.9500 . ?
C30 H30A 0.9800 . ?
C30 H30B 0.9800 . ?
C30 H30C 0.9800 . ?
C31 H31 0.9500 . ?
C32 C33 1.355(4) . ?
C32 H32 0.9500 . ?
C33 H33 0.9500 . ?

loop_
_geom_torsion_atom_site_label_1
_geom_torsion_atom_site_label_2
_geom_torsion_atom_site_label_3
_geom_torsion_atom_site_label_4
_geom_torsion
_geom_torsion_site_symmetry_1
_geom_torsion_site_symmetry_2
_geom_torsion_site_symmetry_3
_geom_torsion_site_symmetry_4
_geom_torsion_publ_flag
N6 Co1 N7 C22 -56.9(2) 7_655 . . . ?
Cl5 Co1 N7 C22 65.73(19) . . . . ?
Cl3 Co1 N7 C22 -166.59(18) . . . . ?
N6 Co1 N7 C19 120.97(17) 7_655 . . . ?
Cl5 Co1 N7 C19 -116.36(16) . . . . ?
Cl3 Co1 N7 C19 11.32(17) . . . . ?
C18 C2 C9 C23 -3.5(3) . . . . ?
C10 C2 C9 C23 174.40(18) . . . . ?
C18 C2 C9 C14 177.46(19) . . . . ?
C10 C2 C9 C14 -4.6(3) . . . . ?
C29 N5 C10 C2 151.0(2) . . . . ?
C31 N5 C10 C2 -36.9(3) . . . . ?
C18 C2 C10 N5 -82.9(2) . . . . ?
C9 C2 C10 N5 99.1(2) . . . . ?
C29 N6 C12 C31 0.1(3) . . . . ?
Co1 N6 C12 C31 177.61(18) 7_644 . . . ?
C23 C9 C14 C24 -90.4(2) . . . . ?
C2 C9 C14 C24 88.6(2) . . . . ?
C20 C8 N15 C22 -156.10(19) . . . . ?
C20 C8 N15 C25 29.8(3) . . . . ?
C33 N3 C16 N27 -0.4(3) . . . . ?
C21 N3 C16 N27 -176.64(19) . . . . ?
C9 C2 C18 C20 1.8(3) . . . . ?
C10 C2 C18 C20 -176.07(18) . . . . ?
C9 C2 C18 C13 179.87(18) . . . . ?
C10 C2 C18 C13 2.0(3) . . . . ?
C30 C13 C18 C2 -91.5(2) . . . . ?
C30 C13 C18 C20 86.6(2) . . . . ?
C22 N7 C19 C25 0.0(2) . . . . ?
Co1 N7 C19 C25 -178.32(14) . . . . ?
C2 C18 C20 C26 -0.2(3) . . . . ?
C13 C18 C20 C26 -178.27(18) . . . . ?
C2 C18 C20 C8 178.89(18) . . . . ?
C13 C18 C20 C8 0.8(3) . . . . ?
N15 C8 C20 C18 81.5(2) . . . . ?
N15 C8 C20 C26 -99.3(2) . . . . ?
C16 N3 C21 C23 -173.42(19) . . . . ?
C33 N3 C21 C23 11.2(3) . . . . ?
C19 N7 C22 N15 -0.1(2) . . . . ?
Co1 N7 C22 N15 178.14(14) . . . . ?
C25 N15 C22 N7 0.1(2) . . . . ?
C8 N15 C22 N7 -174.95(18) . . . . ?
C2 C9 C23 C26 3.7(3) . . . . ?
C14 C9 C23 C26 -177.33(19) . . . . ?
C2 C9 C23 C21 -175.93(18) . . . . ?
C14 C9 C23 C21 3.1(3) . . . . ?
N3 C21 C23 C9 -93.0(2) . . . . ?
N3 C21 C23 C26 87.4(2) . . . . ?
N7 C19 C25 N15 0.0(2) . . . . ?
C22 N15 C25 C19 0.0(2) . . . . ?
C8 N15 C25 C19 174.86(18) . . . . ?
C18 C20 C26 C23 0.3(3) . . . . ?
C8 C20 C26 C23 -178.77(18) . . . . ?
C18 C20 C26 C17 179.40(19) . . . . ?
C8 C20 C26 C17 0.3(3) . . . . ?
C9 C23 C26 C20 -2.1(3) . . . . ?
C21 C23 C26 C20 177.49(18) . . . . ?
C9 C23 C26 C17 178.83(19) . . . . ?
C21 C23 C26 C17 -1.6(3) . . . . ?
C28 C17 C26 C20 -86.9(2) . . . . ?
C28 C17 C26 C23 92.1(2) . . . . ?
N3 C16 N27 C32 0.5(3) . . . . ?
N3 C16 N27 Co2 177.42(14) . . . . ?
N27 Co2 N27 C16 -60.4(2) 3_755 . . . ?
Cl6 Co2 N27 C16 179.82(16) . . . . ?
Cl4 Co2 N27 C16 53.60(19) . . . . ?
N27 Co2 N27 C32 115.6(2) 3_755 . . . ?
Cl6 Co2 N27 C32 -4.1(2) . . . . ?
Cl4 Co2 N27 C32 -130.3(2) . . . . ?
C12 N6 C29 N5 0.2(3) . . . . ?
Co1 N6 C29 N5 -177.17(15) 7_644 . . . ?
C31 N5 C29 N6 -0.5(3) . . . . ?
C10 N5 C29 N6 172.97(19) . . . . ?
N6 C12 C31 N5 -0.4(3) . . . . ?
C29 N5 C31 C12 0.5(3) . . . . ?
C10 N5 C31 C12 -172.6(2) . . . . ?
C16 N27 C32 C33 -0.5(3) . . . . ?
Co2 N27 C32 C33 -177.04(18) . . . . ?
N27 C32 C33 N3 0.2(3) . . . . ?
C16 N3 C33 C32 0.1(3) . . . . ?
C21 N3 C33 C32 176.0(2) . . . . ?

loop_
_platon_squeeze_void_nr
_platon_squeeze_void_average_x
_platon_squeeze_void_average_y
_platon_squeeze_void_average_z
_platon_squeeze_void_volume
_platon_squeeze_void_count_electrons
_platon_squeeze_void_content
1 0.250 0.250 -0.010 866 117 ' '
2 0.750 0.750 -0.009 866 117 ' '
